data_4313298
loop_
_publ_author_name
'Jenny Y. Yang'
'Matthew P. Shores'
'Jennifer J. Sokol'
'Jeffrey R. Long'

_publ_contact_author
;
        Jeffrey R. Long
        Department of Chemistry
        University of California, Berkeley
        United States of America
;
_publ_contact_author_email jlong@cchem.berkeley.edu
_publ_contact_author_fax '510 643-3832'
_publ_contact_author_phone '510 642-0860'
_publ_section_title
;
 High-Nuclearity Metal-Cyanide Clusters: Synthesis, Magnetic Properties,
 and Inclusion Behavior of Open-Cage Species Incorporating [(tach)M(CN)3]
 (M = Cr, Fe, Co) Complexes
;
_journal_name_full 'Inorganic Chemistry'
_journal_page_first 1403
_journal_page_last 1419
_journal_paper_doi 10.1021/ic026065f
_journal_volume 42
_journal_year 2003
_chemical_compound_source synthetic
_chemical_formula_structural
;
 [(C6H15N3)2(C10H24N4)3Cu3Cr2(CN)6](NO3)6
;
_chemical_formula_sum 'C48 H102 Cr2 Cu3 N30 O18'
_chemical_formula_weight 1682.22
_chemical_name_systematic
; 
 ? 
;
_space_group_IT_number 148
_symmetry_cell_setting rhombohedral
_symmetry_Int_Tables_number 148
_symmetry_space_group_name_Hall '-R 3'
_symmetry_space_group_name_H-M 'R -3 :H'
_atom_sites_solution_hydrogens geom
_atom_sites_solution_primary direct
_atom_sites_solution_secondary difmap
_audit_creation_method SHELXL
_cell_angle_alpha 90.00
_cell_angle_beta 90.00
_cell_angle_gamma 120.00
_cell_formula_units_Z 3
_cell_length_a 15.8616(2)
_cell_length_b 15.8616(2)
_cell_length_c 25.0846(5)
_cell_measurement_temperature 160(2)
_cell_volume 5465.52(15)
_computing_cell_refinement
;
  SMART (Siemens, 1995), SAINT (Siemens, 1995)
;
_computing_data_collection 'SMART (Siemens, 1995)'
_computing_data_reduction
;
  SAINT (Siemens, 1995), XPREP (Siemens, 1995)
;
_computing_structure_refinement 'SHELXL-93 (Sheldrick, 1993)'
_computing_structure_solution 'SHELXS-86 (Sheldrick, 1990)'
_diffrn_ambient_temperature 160(2)
_diffrn_measurement_device SMART
_diffrn_measurement_method 'omega scans with profile analysis'
_diffrn_radiation_monochromator graphite
_diffrn_radiation_source 'fine-focus sealed tube'
_diffrn_radiation_type MoK\a
_diffrn_radiation_wavelength 0.71073
_diffrn_reflns_av_R_equivalents 0.0443
_diffrn_reflns_av_sigmaI/netI 0.0252
_diffrn_reflns_limit_h_max 16
_diffrn_reflns_limit_h_min -18
_diffrn_reflns_limit_k_max 17
_diffrn_reflns_limit_k_min -18
_diffrn_reflns_limit_l_max 29
_diffrn_reflns_limit_l_min -26
_diffrn_reflns_number 8116
_diffrn_reflns_theta_max 24.68
_diffrn_reflns_theta_min 1.69
_exptl_absorpt_coefficient_mu 1.234
_exptl_absorpt_correction_T_max 0.927928
_exptl_absorpt_correction_T_min 0.554534
_exptl_absorpt_correction_type multi-scan
_exptl_absorpt_process_details 'Blessing, Acta Cryst. (1995) A51 33'
_exptl_crystal_colour purple
_exptl_crystal_density_diffrn 1.533
_exptl_crystal_density_meas ?
_exptl_crystal_F_000 2637
_exptl_crystal_size_max 0.40
_exptl_crystal_size_mid 0.40
_exptl_crystal_size_min 0.30
_refine_diff_density_max 0.303
_refine_diff_density_min -0.821
_refine_diff_density_rms 0.088
_refine_ls_extinction_method none
_refine_ls_goodness_of_fit_all 1.072
_refine_ls_goodness_of_fit_obs 1.052
_refine_ls_matrix_type full
_refine_ls_number_parameters 154
_refine_ls_number_reflns 2032
_refine_ls_number_restraints 0
_refine_ls_restrained_S_all 1.072
_refine_ls_restrained_S_obs 1.052
_refine_ls_R_factor_all 0.0337
_refine_ls_R_factor_obs 0.0302
_refine_ls_shift/esd_max 0.000
_refine_ls_shift/esd_mean 0.000
_refine_ls_structure_factor_coef Fsqd
_refine_ls_weighting_details 'w=1/[\s^2^(Fo^2^)+(0.0462P)^2^+11.3783P] where P=(Fo^2^+2Fc^2^)/3'
_refine_ls_weighting_scheme calc
_refine_ls_wR_factor_all 0.0828
_refine_ls_wR_factor_obs 0.0771
_reflns_number_observed 1847
_reflns_number_total 2032
_reflns_observed_criterion >2sigma(I)
_cod_data_source_file ic026065f-2_s2_09.cif
_cod_data_source_block 18
_cod_depositor_comments
;
The following automatic conversions were performed:

'_exptl_crystal_density_meas' value 'not measured' was changed to '?'
- the value is perceived as not measured.

Automatic conversion script
Id: cif_fix_values 3008 2015-01-20 13:52:24Z robertas 

The following automatic conversions were performed:

'_refine_ls_weighting_scheme' value 'calc
w=1/[\s^2^(Fo^2^)+(0.0462P)^2^+11.3783P] where P=(Fo^2^+2Fc^2^)/3'
was changed to 'calc'. New tag '_refine_ls_weighting_details' was
created. The value of the new tag was set to
'w=1/[\s^2^(Fo^2^)+(0.0462P)^2^+11.3783P] where P=(Fo^2^+2Fc^2^)/3'.

Automatic conversion script
Id: cif_fix_values 3143 2015-03-26 13:38:13Z robertas 
;
_cod_original_sg_symbol_H-M 'R -3'
_cod_database_code 4313298
_diffrn_measurement_detector 'CCD area detector'

loop_
_symmetry_equiv_pos_as_xyz
'x, y, z'
'-y, x-y, z'
'-x+y, -x, z'
'x+2/3, y+1/3, z+1/3'
'-y+2/3, x-y+1/3, z+1/3'
'-x+y+2/3, -x+1/3, z+1/3'
'x+1/3, y+2/3, z+2/3'
'-y+1/3, x-y+2/3, z+2/3'
'-x+y+1/3, -x+2/3, z+2/3'
'-x, -y, -z'
'y, -x+y, -z'
'x-y, x, -z'
'-x+2/3, -y+1/3, -z+1/3'
'y+2/3, -x+y+1/3, -z+1/3'
'x-y+2/3, x+1/3, -z+1/3'
'-x+1/3, -y+2/3, -z+2/3'
'y+1/3, -x+y+2/3, -z+2/3'
'x-y+1/3, x+2/3, -z+2/3'

loop_
_atom_site_aniso_label
_atom_site_aniso_U_11
_atom_site_aniso_U_22
_atom_site_aniso_U_33
_atom_site_aniso_U_23
_atom_site_aniso_U_13
_atom_site_aniso_U_12
Cr1 0.0129(2) 0.0129(2) 0.0104(3) 0.000 0.000 0.00645(10)
C1 0.0186(11) 0.0184(10) 0.0157(11) -0.0011(9) 0.0022(9) 0.0092(9)
N1 0.0293(10) 0.0314(11) 0.0208(10) 0.0007(8) -0.0016(8) 0.0202(9)
N2 0.0160(9) 0.0181(9) 0.0160(9) 0.0006(7) -0.0002(7) 0.0078(7)
C2 0.0206(11) 0.0244(11) 0.0137(11) 0.0041(9) 0.0050(8) 0.0100(9)
C3 0.0266(12) 0.0279(12) 0.0146(11) -0.0008(9) 0.0038(9) 0.0158(10)
Cu1 0.0162(2) 0.0183(2) 0.0147(2) -0.00274(14) -0.00100(14) 0.0093(2)
N3 0.0210(9) 0.0248(10) 0.0164(9) 0.0005(7) -0.0009(7) 0.0132(8)
N4 0.0226(10) 0.0216(9) 0.0199(10) -0.0025(8) -0.0037(8) 0.0131(8)
C4 0.0269(12) 0.0346(13) 0.0189(11) -0.0003(10) 0.0030(9) 0.0205(11)
C5 0.0353(14) 0.0356(14) 0.0190(12) -0.0071(10) -0.0020(10) 0.0248(12)
C6 0.0303(13) 0.0251(12) 0.0252(12) -0.0096(10) -0.0063(10) 0.0180(11)
C7 0.0172(11) 0.0308(13) 0.0259(12) -0.0005(10) 0.0001(9) 0.0090(10)
C8 0.0234(12) 0.0217(12) 0.0284(13) -0.0024(10) -0.0022(10) 0.0072(10)
N5 0.0188(9) 0.0193(9) 0.0254(10) 0.0086(8) 0.0033(8) 0.0078(8)
O1 0.0311(10) 0.0266(9) 0.0641(13) -0.0073(9) -0.0060(9) 0.0184(8)
O2 0.0317(9) 0.0385(10) 0.0237(9) 0.0033(8) -0.0056(8) 0.0139(8)
O3 0.0395(10) 0.0331(10) 0.0440(11) -0.0075(8) -0.0181(9) 0.0260(9)

loop_
_atom_site_label
_atom_site_type_symbol
_atom_site_fract_x
_atom_site_fract_y
_atom_site_fract_z
_atom_site_U_iso_or_equiv
_atom_site_thermal_displace_type
_atom_site_occupancy
_atom_site_calc_flag
_atom_site_refinement_flags
_atom_site_disorder_group
Cr1 Cr 0.6667 0.3333 0.04255(2) 0.0121(2) Uani 1 d S .
C1 C 0.73555(15) 0.28336(15) 0.09309(8) 0.0176(5) Uani 1 d . .
N1 N 0.77270(14) 0.25864(14) 0.12364(8) 0.0249(4) Uani 1 d . .
N2 N 0.78896(13) 0.40194(13) -0.00581(7) 0.0170(4) Uani 1 d . .
H2A H 0.82105(13) 0.46561(13) 0.00265(7) 0.020 Uiso 1 calc R .
H2B H 0.82824(13) 0.37810(13) 0.00248(7) 0.020 Uiso 1 calc R .
C2 C 0.7741(2) 0.3939(2) -0.06473(8) 0.0202(5) Uani 1 d . .
H2 H 0.8379(2) 0.4298(2) -0.08205(8) 0.024 Uiso 1 calc R .
C3 C 0.7262(2) 0.2871(2) -0.08177(9) 0.0221(5) Uani 1 d . .
H3A H 0.7299(2) 0.2842(2) -0.12027(9) 0.027 Uiso 1 calc R .
H3B H 0.7627(2) 0.2588(2) -0.06665(9) 0.027 Uiso 1 calc R .
Cu1 Cu 0.8333 0.1667 0.1667 0.01614(14) Uani 1 d S .
N3 N 0.94569(13) 0.21988(14) 0.11414(7) 0.0200(4) Uani 1 d . .
H3 H 0.93293(13) 0.25289(14) 0.08870(7) 0.024 Uiso 1 calc R .
N4 N 0.74322(13) 0.05078(13) 0.12039(7) 0.0204(4) Uani 1 d . .
H4 H 0.71662(13) 0.07264(13) 0.09570(7) 0.024 Uiso 1 calc R .
C4 C 0.9625(2) 0.1476(2) 0.08622(9) 0.0245(5) Uani 1 d . .
H4A H 0.9805(2) 0.1138(2) 0.11204(9) 0.029 Uiso 1 calc R .
H4B H 1.0162(2) 0.1809(2) 0.06148(9) 0.029 Uiso 1 calc R .
C5 C 0.8723(2) 0.0734(2) 0.05579(9) 0.0268(5) Uani 1 d . .
H5A H 0.8498(2) 0.1082(2) 0.03350(9) 0.032 Uiso 1 calc R .
H5B H 0.8905(2) 0.0364(2) 0.03245(9) 0.032 Uiso 1 calc R .
C6 C 0.7887(2) 0.0029(2) 0.09099(9) 0.0250(5) Uani 1 d . .
H6A H 0.7397(2) -0.0487(2) 0.06903(9) 0.030 Uiso 1 calc R .
H6B H 0.8126(2) -0.0264(2) 0.11633(9) 0.030 Uiso 1 calc R .
C7 C 1.0331(2) 0.2923(2) 0.14335(10) 0.0260(5) Uani 1 d . .
H7A H 1.0833(2) 0.3346(2) 0.11845(10) 0.031 Uiso 1 calc R .
H7B H 1.0585(2) 0.2596(2) 0.16524(10) 0.031 Uiso 1 calc R .
C8 C 1.0033(2) 0.3511(2) 0.17802(10) 0.0263(5) Uani 1 d . .
H8A H 1.0581(2) 0.3973(2) 0.19931(10) 0.032 Uiso 1 calc R .
H8B H 0.9817(2) 0.3869(2) 0.15599(10) 0.032 Uiso 1 calc R .
N5 N 0.62460(13) 0.62251(13) -0.00178(8) 0.0220(4) Uani 1 d . .
O1 O 0.61780(13) 0.69128(13) 0.01759(8) 0.0388(5) Uani 1 d . .
O2 O 0.57619(12) 0.57873(13) -0.04208(7) 0.0329(4) Uani 1 d . .
O3 O 0.68160(13) 0.59850(13) 0.01869(8) 0.0354(4) Uani 1 d . .

loop_
_atom_type_symbol
_atom_type_description
_atom_type_scat_dispersion_real
_atom_type_scat_dispersion_imag
_atom_type_scat_source
C C 0.0033 0.0016 'International Tables Vol C Tables 4.2.6.8 and 6.1.1.4'
H H 0.0000 0.0000 'International Tables Vol C Tables 4.2.6.8 and 6.1.1.4'
N N 0.0061 0.0033 'International Tables Vol C Tables 4.2.6.8 and 6.1.1.4'
O O 0.0106 0.0060 'International Tables Vol C Tables 4.2.6.8 and 6.1.1.4'
Cr Cr 0.3209 0.6236 'International Tables Vol C Tables 4.2.6.8 and 6.1.1.4'
Cu Cu 0.3201 1.2651 'International Tables Vol C Tables 4.2.6.8 and 6.1.1.4'

loop_
_geom_angle_atom_site_label_1
_geom_angle_atom_site_label_2
_geom_angle_atom_site_label_3
_geom_angle
_geom_angle_site_symmetry_1
_geom_angle_site_symmetry_3
_geom_angle_publ_flag
C1 Cr1 C1 86.48(8) . 3_665 ?
C1 Cr1 C1 86.48(8) . 2_655 ?
C1 Cr1 C1 86.48(8) 3_665 2_655 ?
C1 Cr1 N2 91.43(7) . . ?
C1 Cr1 N2 177.82(7) 3_665 . ?
C1 Cr1 N2 92.78(7) 2_655 . ?
C1 Cr1 N2 92.78(7) . 3_665 ?
C1 Cr1 N2 91.43(7) 3_665 3_665 ?
C1 Cr1 N2 177.82(7) 2_655 3_665 ?
N2 Cr1 N2 89.28(7) . 3_665 ?
C1 Cr1 N2 177.83(7) . 2_655 ?
C1 Cr1 N2 92.78(7) 3_665 2_655 ?
C1 Cr1 N2 91.43(7) 2_655 2_655 ?
N2 Cr1 N2 89.28(7) . 2_655 ?
N2 Cr1 N2 89.28(7) 3_665 2_655 ?
N1 C1 Cr1 175.7(2) . . ?
C1 N1 Cu1 161.6(2) . . ?
C2 N2 Cr1 117.88(13) . . ?
N2 C2 C3 110.3(2) . 2_655 ?
N2 C2 C3 109.9(2) . . ?
C3 C2 C3 111.2(2) 2_655 . ?
C2 C3 C2 113.8(2) 3_665 . ?
N3 Cu1 N3 180.0 13_655 . ?
N3 Cu1 N4 94.55(7) 13_655 13_655 ?
N3 Cu1 N4 85.45(7) . 13_655 ?
N3 Cu1 N4 85.45(7) 13_655 . ?
N3 Cu1 N4 94.55(7) . . ?
N4 Cu1 N4 180.0 13_655 . ?
N3 Cu1 N1 90.54(7) 13_655 . ?
N3 Cu1 N1 89.46(7) . . ?
N4 Cu1 N1 91.24(7) 13_655 . ?
N4 Cu1 N1 88.76(7) . . ?
N3 Cu1 N1 89.46(7) 13_655 13_655 ?
N3 Cu1 N1 90.54(7) . 13_655 ?
N4 Cu1 N1 88.75(7) 13_655 13_655 ?
N4 Cu1 N1 91.25(7) . 13_655 ?
N1 Cu1 N1 180.0 . 13_655 ?
C4 N3 C7 112.0(2) . . ?
C4 N3 Cu1 116.52(14) . . ?
C7 N3 Cu1 106.78(13) . . ?
C8 N4 C6 112.1(2) 13_655 . ?
C8 N4 Cu1 106.46(13) 13_655 . ?
C6 N4 Cu1 116.46(14) . . ?
N3 C4 C5 111.8(2) . . ?
C6 C5 C4 114.4(2) . . ?
N4 C6 C5 112.5(2) . . ?
N3 C7 C8 107.6(2) . . ?
N4 C8 C7 107.7(2) 13_655 . ?
O1 N5 O2 120.2(2) . . ?
O1 N5 O3 119.8(2) . . ?
O2 N5 O3 119.9(2) . . ?

loop_
_geom_bond_atom_site_label_1
_geom_bond_atom_site_label_2
_geom_bond_distance
_geom_bond_site_symmetry_2
_geom_bond_publ_flag
Cr1 C1 2.072(2) . ?
Cr1 C1 2.073(2) 3_665 ?
Cr1 C1 2.073(2) 2_655 ?
Cr1 N2 2.076(2) . ?
Cr1 N2 2.076(2) 3_665 ?
Cr1 N2 2.076(2) 2_655 ?
C1 N1 1.149(3) . ?
N1 Cu1 2.371(2) . ?
N2 C2 1.492(3) . ?
C2 C3 1.528(3) 2_655 ?
C2 C3 1.530(3) . ?
C3 C2 1.528(3) 3_665 ?
Cu1 N3 2.030(2) 13_655 ?
Cu1 N3 2.030(2) . ?
Cu1 N4 2.035(2) 13_655 ?
Cu1 N4 2.035(2) . ?
Cu1 N1 2.371(2) 13_655 ?
N3 C4 1.478(3) . ?
N3 C7 1.478(3) . ?
N4 C8 1.476(3) 13_655 ?
N4 C6 1.479(3) . ?
C4 C5 1.526(3) . ?
C5 C6 1.519(3) . ?
C7 C8 1.514(3) . ?
C8 N4 1.476(3) 13_655 ?
N5 O1 1.247(3) . ?
N5 O2 1.249(3) . ?
N5 O3 1.253(2) . ?
